data_8103930
loop_
_publ_author_name
'Mattausch, H.J.'
'Simon, A.'

_publ_section_title
;
 Crystal structure of digadolinium tribromide nitride Gd2 Br3 N
;
_journal_name_full 'Zeitschrift fuer Kristallographie (149,1979-)'
_journal_page_first 399
_journal_page_last 399
_journal_volume 211
_journal_year 1996
_chemical_formula_sum 'Br3 Gd2 N'
_chemical_name_systematic 'Gd2 Br3 N'
_space_group_IT_number 2
_symmetry_space_group_name_Hall '-P 1'
_symmetry_space_group_name_H-M 'P -1'
_cell_angle_alpha 106.97
_cell_angle_beta 103.72
_cell_angle_gamma 98.61
_cell_formula_units_Z 4
_cell_length_a 8.266
_cell_length_b 8.288
_cell_length_c 10.255
_cell_volume 634.412
_citation_journal_id_ASTM ZEKRDZ
_cod_data_source_file Mattausch_ZEKRDZ_1996_1897.cif
_cod_data_source_block Br3Gd2N1
_cod_original_cell_volume 634.4116
_cod_original_formula_sum 'Br3 Gd2 N1'
_cod_database_code 8103930

loop_
_symmetry_equiv_pos_as_xyz
x,y,z
-x,-y,-z

loop_
_atom_site_label
_atom_site_type_symbol
_atom_site_fract_x
_atom_site_fract_y
_atom_site_fract_z
_atom_site_occupancy
_atom_site_U_iso_or_equiv
N2 N-3 -0.8999 1.0282 0.14629 1 0.0
Gd4 Gd+3 0.15525 0.92083 0.93952 1 0.0
Br1 Br-1 -0.26828 0.759 0.11807 1 0.0
N1 N-3 -0.6517 1.0235 0.40618 1 0.0
Gd2 Gd+3 -0.42611 0.91879 0.35723 1 0.0
Gd1 Gd+3 0.09699 0.83755 0.27069 1 0.0
Br2 Br-1 0.53369 0.14066 0.17182 1 0.0
Br3 Br-1 0.28351 0.68418 0.08924 1 0.0
Br4 Br-1 0.42723 0.42908 0.63352 1 0.0
Gd3 Gd+3 0.29831 0.24241 0.3244 1 0.0
Br5 Br-1 0.04402 0.44347 0.25325 1 0.0
Br6 Br-1 0.07196 0.84323 0.56288 1 0.0
